data_2241696
loop_
_publ_author_name
'Lee, Sze-Ling'
'Tan, Ai Ling'
'Young, David J.'
'Jotani, Mukesh M.'
'Tiekink, Edward R. T.'

_publ_section_title
;
 (2<i>Z</i>)-3-Hydroxy-1-(pyridin-2-yl)-3-(pyridin-3-yl)prop-2-en-1-one:
 crystal structure and Hirshfeld surface analysis
;
_journal_coeditor_code HB7587
_journal_issue 6
_journal_name_full 'Acta Crystallographica Section E'
_journal_page_first 849
_journal_page_last 853
_journal_paper_doi 10.1107/S205698901600832X
_journal_volume 72
_journal_year 2016
_chemical_formula_iupac 'C13 H10 N2 O2'
_chemical_formula_moiety 'C13 H10 N2 O2'
_chemical_formula_sum 'C13 H10 N2 O2'
_chemical_formula_weight 226.23
_chemical_name_common
;
1-(Pyridin-2-yl)-3-(pyridin-3-yl)propane-1,3-dione
;
_chemical_name_systematic
;
(2<i>Z</i>)-3-Hydroxy-1-(pyridin-2-yl)-3-(pyridin-3-yl)prop-2-en-1-one
;
_space_group_crystal_system orthorhombic
_space_group_IT_number 61
_space_group_name_Hall '-P 2ac 2ab'
_space_group_name_H-M_alt 'P b c a'
_symmetry_space_group_name_Hall '-P 2ac 2ab'
_symmetry_space_group_name_H-M 'P b c a'
_atom_sites_solution_hydrogens mixed
_audit_creation_method SHELXL-2014/7
_cell_angle_alpha 90
_cell_angle_beta 90
_cell_angle_gamma 90
_cell_formula_units_Z 8
_cell_length_a 7.2124(9)
_cell_length_b 14.1782(19)
_cell_length_c 20.794(3)
_cell_measurement_reflns_used 9904
_cell_measurement_temperature 273(2)
_cell_measurement_theta_max 28.25
_cell_measurement_theta_min 3.03
_cell_volume 2126.4(5)
_computing_cell_refinement
;
SMART (Bruker, 2007)
;
_computing_data_collection
;
SMART (Bruker, 2007)
;
_computing_data_reduction
;
SAINT (Bruker, 2007)
;
_computing_molecular_graphics
;
ORTEP-3 for Windows (Farrugia, 2012), <i>QMol</i> (Gans & Shalloway,
2001) and
DIAMOND (Brandenburg, 2006)
;
_computing_publication_material
;
publCIF (Westrip, 2010)
;
_computing_structure_refinement
;
SHELXL2014 (Sheldrick, 2015)
;
_computing_structure_solution
;
SHELXS97 (Sheldrick, 2008)
;
_diffrn_ambient_temperature 273(2)
_diffrn_detector_area_resol_mean 8.366
_diffrn_measured_fraction_theta_full 0.994
_diffrn_measured_fraction_theta_max 0.985
_diffrn_measurement_device_type 'Bruker D8-Quest CCD'
_diffrn_measurement_method '\f and \w scans'
_diffrn_radiation_monochromator graphite
_diffrn_radiation_source 'sealed tube'
_diffrn_radiation_type MoK\a
_diffrn_radiation_wavelength 0.71073
_diffrn_reflns_av_R_equivalents 0.0573
_diffrn_reflns_limit_h_max 9
_diffrn_reflns_limit_h_min -8
_diffrn_reflns_limit_k_max 18
_diffrn_reflns_limit_k_min -18
_diffrn_reflns_limit_l_max 27
_diffrn_reflns_limit_l_min -27
_diffrn_reflns_number 46632
_diffrn_reflns_theta_full 25.242
_diffrn_reflns_theta_max 28.469
_diffrn_reflns_theta_min 3.036
_exptl_absorpt_coefficient_mu 0.098
_exptl_absorpt_correction_T_max 0.9817
_exptl_absorpt_correction_T_min 0.9808
_exptl_absorpt_correction_type multi-scan
_exptl_absorpt_process_details
;
(SADABS; Sheldrick, 1996)
;
_exptl_crystal_colour colourless
_exptl_crystal_density_diffrn 1.413
_exptl_crystal_description block
_exptl_crystal_F_000 944
_exptl_crystal_size_max 0.200
_exptl_crystal_size_mid 0.200
_exptl_crystal_size_min 0.190
_refine_diff_density_max 0.330
_refine_diff_density_min -0.240
_refine_ls_extinction_method none
_refine_ls_goodness_of_fit_ref 1.045
_refine_ls_matrix_type full
_refine_ls_number_parameters 157
_refine_ls_number_reflns 2647
_refine_ls_number_restraints 1
_refine_ls_restrained_S_all 1.047
_refine_ls_R_factor_all 0.0521
_refine_ls_R_factor_gt 0.0422
_refine_ls_shift/su_max 0.000
_refine_ls_shift/su_mean 0.000
_refine_ls_structure_factor_coef Fsqd
_refine_ls_weighting_details 'w=1/[\s^2^(Fo^2^)+(0.0588P)^2^+0.9349P] where P=(Fo^2^+2Fc^2^)/3'
_refine_ls_weighting_scheme calc
_refine_ls_wR_factor_gt 0.1137
_refine_ls_wR_factor_ref 0.1205
_reflns_number_gt 2227
_reflns_number_total 2647
_reflns_threshold_expression 'I > 2\s(I)'
_cod_data_source_file hb7587sup1.cif
_cod_data_source_block I
_cod_database_code 2241696
_shelx_space_group_comment
;
The symmetry employed for this shelxl refinement is uniquely defined
by the following loop, which should always be used as a source of
symmetry information in preference to the above space-group names.
They are only intended as comments.
;
_shelx_estimated_absorpt_t_min 0.981
_shelx_estimated_absorpt_t_max 0.982

loop_
_space_group_symop_operation_xyz
'x, y, z'
'-x+1/2, -y, z+1/2'
'-x, y+1/2, -z+1/2'
'x+1/2, -y+1/2, -z'
'-x, -y, -z'
'x-1/2, y, -z-1/2'
'x, -y-1/2, z-1/2'
'-x-1/2, y-1/2, z'

loop_
_atom_site_type_symbol
_atom_site_label
_atom_site_fract_x
_atom_site_fract_y
_atom_site_fract_z
_atom_site_U_iso_or_equiv
_atom_site_adp_type
_atom_site_calc_flag
_atom_site_occupancy
O O1 -0.09862(13) 0.14710(7) 0.02692(4) 0.0286(2) Uani d 1
O O2 0.19541(13) 0.05816(7) 0.02776(4) 0.0276(2) Uani d 1
H H2O 0.1025(19) 0.0929(11) 0.0188(8) 0.041 Uiso d 1
N N1 -0.33075(15) 0.12603(7) 0.17723(5) 0.0246(2) Uani d 1
N N2 0.43366(17) -0.09680(9) 0.21246(6) 0.0335(3) Uani d 1
C C1 -0.13288(17) 0.11505(8) 0.08360(6) 0.0217(3) Uani d 1
C C2 -0.01053(16) 0.05315(8) 0.11536(5) 0.0214(3) Uani d 1
H H2 -0.0402 0.0290 0.1557 0.026 Uiso calc 1
C C3 0.15550(17) 0.02859(8) 0.08551(5) 0.0211(2) Uani d 1
C C4 -0.30743(16) 0.14778(8) 0.11462(5) 0.0203(2) Uani d 1
C C5 -0.48525(19) 0.15721(9) 0.20520(6) 0.0286(3) Uani d 1
H H5 -0.5044 0.1425 0.2483 0.034 Uiso calc 1
C C6 -0.61954(19) 0.21046(9) 0.17384(7) 0.0294(3) Uani d 1
H H6 -0.7244 0.2313 0.1957 0.035 Uiso calc 1
C C7 -0.59415(18) 0.23185(9) 0.10951(7) 0.0284(3) Uani d 1
H H7 -0.6819 0.2669 0.0871 0.034 Uiso calc 1
C C8 -0.43511(18) 0.19984(8) 0.07917(6) 0.0245(3) Uani d 1
H H8 -0.4141 0.2129 0.0360 0.029 Uiso calc 1
C C9 0.29989(16) -0.03006(8) 0.11646(5) 0.0206(2) Uani d 1
C C10 0.30159(18) -0.04710(9) 0.18265(6) 0.0269(3) Uani d 1
H H10 0.2055 -0.0225 0.2073 0.032 Uiso calc 1
C C11 0.57090(19) -0.13133(10) 0.17598(7) 0.0315(3) Uani d 1
H H11 0.6644 -0.1656 0.1960 0.038 Uiso calc 1
C C12 0.58095(19) -0.11875(9) 0.10999(7) 0.0308(3) Uani d 1
H H12 0.6782 -0.1445 0.0865 0.037 Uiso calc 1
C C13 0.44368(18) -0.06720(9) 0.07980(6) 0.0257(3) Uani d 1
H H13 0.4474 -0.0575 0.0356 0.031 Uiso calc 1

loop_
_atom_site_aniso_label
_atom_site_aniso_U_11
_atom_site_aniso_U_22
_atom_site_aniso_U_33
_atom_site_aniso_U_12
_atom_site_aniso_U_13
_atom_site_aniso_U_23
O1 0.0318(5) 0.0325(5) 0.0214(4) 0.0031(4) 0.0021(3) 0.0078(3)
O2 0.0272(5) 0.0349(5) 0.0208(4) 0.0036(4) 0.0036(3) 0.0050(3)
N1 0.0235(5) 0.0280(5) 0.0224(5) -0.0003(4) -0.0005(4) 0.0020(4)
N2 0.0316(6) 0.0394(6) 0.0294(6) 0.0077(5) -0.0005(5) 0.0056(5)
C1 0.0229(6) 0.0215(5) 0.0207(5) -0.0035(4) -0.0010(4) -0.0003(4)
C2 0.0222(6) 0.0232(6) 0.0188(5) -0.0003(4) -0.0006(4) 0.0020(4)
C3 0.0226(6) 0.0211(5) 0.0195(5) -0.0033(4) -0.0009(4) -0.0010(4)
C4 0.0225(6) 0.0173(5) 0.0211(5) -0.0022(4) -0.0023(4) -0.0002(4)
C5 0.0282(6) 0.0333(7) 0.0243(6) 0.0001(5) 0.0023(5) 0.0003(5)
C6 0.0250(6) 0.0277(6) 0.0355(7) 0.0030(5) 0.0034(5) -0.0046(5)
C7 0.0275(6) 0.0220(6) 0.0357(7) 0.0049(5) -0.0053(5) 0.0007(5)
C8 0.0286(6) 0.0209(5) 0.0240(6) 0.0006(5) -0.0034(5) 0.0013(4)
C9 0.0202(5) 0.0191(5) 0.0224(5) -0.0030(4) -0.0001(4) -0.0010(4)
C10 0.0247(6) 0.0320(6) 0.0239(6) 0.0044(5) 0.0020(5) 0.0022(5)
C11 0.0263(7) 0.0309(7) 0.0373(7) 0.0055(5) -0.0021(5) 0.0043(5)
C12 0.0276(6) 0.0279(6) 0.0369(7) 0.0066(5) 0.0059(5) -0.0008(5)
C13 0.0284(6) 0.0245(6) 0.0243(6) 0.0005(5) 0.0036(5) -0.0012(5)

loop_
_atom_type_symbol
_atom_type_description
_atom_type_scat_dispersion_real
_atom_type_scat_dispersion_imag
_atom_type_scat_source
C C 0.0033 0.0016 'International Tables Vol C Tables 4.2.6.8 and 6.1.1.4'
H H 0.0000 0.0000 'International Tables Vol C Tables 4.2.6.8 and 6.1.1.4'
N N 0.0061 0.0033 'International Tables Vol C Tables 4.2.6.8 and 6.1.1.4'
O O 0.0106 0.0060 'International Tables Vol C Tables 4.2.6.8 and 6.1.1.4'

loop_
_geom_angle_atom_site_label_1
_geom_angle_atom_site_label_2
_geom_angle_atom_site_label_3
_geom_angle
C3 O2 H2O 102.4(12)
C5 N1 C4 116.73(11)
C10 N2 C11 117.16(12)
O1 C1 C2 121.93(11)
O1 C1 C4 116.69(10)
C2 C1 C4 121.37(10)
C3 C2 C1 119.02(11)
C3 C2 H2 120.5
C1 C2 H2 120.5
O2 C3 C2 121.32(11)
O2 C3 C9 115.20(10)
C2 C3 C9 123.47(10)
N1 C4 C8 123.38(11)
N1 C4 C1 116.91(10)
C8 C4 C1 119.69(11)
N1 C5 C6 123.92(12)
N1 C5 H5 118.0
C6 C5 H5 118.0
C7 C6 C5 118.69(12)
C7 C6 H6 120.7
C5 C6 H6 120.7
C6 C7 C8 118.55(12)
C6 C7 H7 120.7
C8 C7 H7 120.7
C7 C8 C4 118.71(11)
C7 C8 H8 120.6
C4 C8 H8 120.6
C13 C9 C10 117.90(11)
C13 C9 C3 119.94(11)
C10 C9 C3 122.12(11)
N2 C10 C9 123.63(12)
N2 C10 H10 118.2
C9 C10 H10 118.2
N2 C11 C12 123.53(12)
N2 C11 H11 118.2
C12 C11 H11 118.2
C13 C12 C11 118.73(12)
C13 C12 H12 120.6
C11 C12 H12 120.6
C12 C13 C9 119.05(12)
C12 C13 H13 120.5
C9 C13 H13 120.5

loop_
_geom_bond_atom_site_label_1
_geom_bond_atom_site_label_2
_geom_bond_distance
O1 C1 1.2871(14)
O2 C3 1.3041(14)
O2 H2O 0.853(9)
N1 C5 1.3325(17)
N1 C4 1.3484(15)
N2 C10 1.3371(17)
N2 C11 1.3397(18)
C1 C2 1.4090(16)
C1 C4 1.4888(17)
C2 C3 1.3931(17)
C2 H2 0.9300
C3 C9 1.4800(16)
C4 C8 1.3915(16)
C5 C6 1.3905(19)
C5 H5 0.9300
C6 C7 1.3839(19)
C6 H6 0.9300
C7 C8 1.3855(18)
C7 H7 0.9300
C8 H8 0.9300
C9 C13 1.3907(17)
C9 C10 1.3975(16)
C10 H10 0.9300
C11 C12 1.386(2)
C11 H11 0.9300
C12 C13 1.3815(18)
C12 H12 0.9300
C13 H13 0.9300

loop_
_geom_hbond_atom_site_label_D
_geom_hbond_atom_site_label_H
_geom_hbond_atom_site_label_A
_geom_hbond_distance_DH
_geom_hbond_distance_HA
_geom_hbond_distance_DA
_geom_hbond_angle_DHA
O2 H2O O1 0.852(15) 1.650(14) 2.4673(14) 159.7(16)

loop_
_geom_torsion_atom_site_label_1
_geom_torsion_atom_site_label_2
_geom_torsion_atom_site_label_3
_geom_torsion_atom_site_label_4
_geom_torsion
O1 C1 C2 C3 2.34(18)
C4 C1 C2 C3 -176.70(10)
C1 C2 C3 O2 -3.26(17)
C1 C2 C3 C9 175.33(10)
C5 N1 C4 C8 -0.14(17)
C5 N1 C4 C1 178.58(11)
O1 C1 C4 N1 -170.37(10)
C2 C1 C4 N1 8.72(17)
O1 C1 C4 C8 8.40(16)
C2 C1 C4 C8 -172.51(10)
C4 N1 C5 C6 -0.55(19)
N1 C5 C6 C7 0.9(2)
C5 C6 C7 C8 -0.48(19)
C6 C7 C8 C4 -0.16(18)
N1 C4 C8 C7 0.49(18)
C1 C4 C8 C7 -178.19(11)
O2 C3 C9 C13 -14.19(16)
C2 C3 C9 C13 167.14(11)
O2 C3 C9 C10 163.35(11)
C2 C3 C9 C10 -15.33(18)
C11 N2 C10 C9 0.2(2)
C13 C9 C10 N2 0.14(19)
C3 C9 C10 N2 -177.44(12)
C10 N2 C11 C12 -0.6(2)
N2 C11 C12 C13 0.6(2)
C11 C12 C13 C9 -0.27(19)
C10 C9 C13 C12 -0.09(18)
C3 C9 C13 C12 177.55(11)

_cod_database_fobs_code 2241696
